data_4133986
loop_
_publ_author_name
'Miller, Eric R.'
'Hovey, M. Todd'
'Scheidt, Karl A.'

_publ_section_title
;
 A Concise, Enantioselective Approach for the Synthesis of Yohimbine
 Alkaloids.
;
_journal_name_full 'Journal of the American Chemical Society'
_journal_paper_doi 10.1021/jacs.9b12319
_journal_year 2020
_chemical_absolute_configuration ad
_chemical_formula_moiety 'Cl, C21 H27 N2 O3, C H4 O'
_chemical_formula_sum 'C22 H31 Cl N2 O4'
_chemical_formula_weight 422.94
_space_group_crystal_system orthorhombic
_space_group_IT_number 19
_space_group_name_Hall 'P 2ac 2ab'
_space_group_name_H-M_alt 'P 21 21 21'
_atom_sites_solution_hydrogens geom
_atom_sites_solution_primary dual
_audit_creation_date 2019-05-02
_audit_creation_method
;
Olex2 1.2
(compiled May 18 2018 14:05:52 for OlexSys, GUI svn.r5506)
;
_cell_angle_alpha 90
_cell_angle_beta 90
_cell_angle_gamma 90
_cell_formula_units_Z 4
_cell_length_a 8.8504(9)
_cell_length_b 15.0485(13)
_cell_length_c 15.7936(14)
_cell_measurement_reflns_used 8135
_cell_measurement_temperature 100(2)
_cell_measurement_theta_max 29.730
_cell_measurement_theta_min 2.638
_cell_volume 2103.5(3)
_computing_cell_refinement 'SAINT V8.38A (?, 2016)'
_computing_data_reduction 'SAINT V8.38A (?, 2016)'
_computing_molecular_graphics 'Olex2 (Dolomanov et al., 2009)'
_computing_publication_material 'Olex2 (Dolomanov et al., 2009)'
_computing_structure_refinement 'ShelXL (Sheldrick, 2015)'
_computing_structure_solution 'ShelXT (Sheldrick, 2015)'
_diffrn_ambient_temperature 100.01
_diffrn_measured_fraction_theta_full 1.000
_diffrn_measured_fraction_theta_max 0.999
_diffrn_measurement_device_type 'Bruker APEX-II CCD'
_diffrn_measurement_method '\f and \w scans'
_diffrn_radiation_type MoK\a
_diffrn_radiation_wavelength 0.71073
_diffrn_reflns_av_R_equivalents 0.0837
_diffrn_reflns_av_unetI/netI 0.0869
_diffrn_reflns_Laue_measured_fraction_full 1.000
_diffrn_reflns_Laue_measured_fraction_max 0.999
_diffrn_reflns_limit_h_max 12
_diffrn_reflns_limit_h_min -12
_diffrn_reflns_limit_k_max 21
_diffrn_reflns_limit_k_min -20
_diffrn_reflns_limit_l_max 22
_diffrn_reflns_limit_l_min -18
_diffrn_reflns_number 24460
_diffrn_reflns_point_group_measured_fraction_full 1.000
_diffrn_reflns_point_group_measured_fraction_max 0.998
_diffrn_reflns_theta_full 25.242
_diffrn_reflns_theta_max 30.015
_diffrn_reflns_theta_min 1.869
_diffrn_standards_number 0
_exptl_absorpt_coefficient_mu 0.213
_exptl_absorpt_correction_T_max 0.7460
_exptl_absorpt_correction_T_min 0.6296
_exptl_absorpt_correction_type multi-scan
_exptl_absorpt_process_details
;
SADABS-2016/2 (Bruker,2016) was used for absorption correction.
wR2(int) was 0.1631 before and 0.0717 after correction.
The Ratio of minimum to maximum transmission is 0.8440.
The \l/2 correction factor is Not present.
;
_exptl_crystal_colour colourless
_exptl_crystal_density_diffrn 1.336
_exptl_crystal_description needle
_exptl_crystal_F_000 904
_exptl_crystal_size_max 0.482
_exptl_crystal_size_mid 0.058
_exptl_crystal_size_min 0.025
_refine_diff_density_max 0.258
_refine_diff_density_min -0.368
_refine_diff_density_rms 0.064
_refine_ls_abs_structure_details
;
 Flack x determined using 1515 quotients [(I+)-(I-)]/[(I+)+(I-)]
 (Parsons, Flack and Wagner, Acta Cryst. B69 (2013) 249-259).
;
_refine_ls_abs_structure_Flack -0.03(5)
_refine_ls_extinction_method none
_refine_ls_goodness_of_fit_ref 1.038
_refine_ls_hydrogen_treatment constr
_refine_ls_matrix_type full
_refine_ls_number_parameters 266
_refine_ls_number_reflns 6153
_refine_ls_number_restraints 0
_refine_ls_restrained_S_all 1.038
_refine_ls_R_factor_all 0.0817
_refine_ls_R_factor_gt 0.0513
_refine_ls_shift/su_max 0.001
_refine_ls_shift/su_mean 0.000
_refine_ls_structure_factor_coef Fsqd
_refine_ls_weighting_details 'w=1/[\s^2^(Fo^2^)+(0.0578P)^2^+0.0634P] where P=(Fo^2^+2Fc^2^)/3'
_refine_ls_weighting_scheme calc
_refine_ls_wR_factor_gt 0.1132
_refine_ls_wR_factor_ref 0.1268
_reflns_Friedel_coverage 0.778
_reflns_Friedel_fraction_full 1.000
_reflns_Friedel_fraction_max 0.998
_reflns_number_gt 4566
_reflns_number_total 6153
_reflns_threshold_expression 'I > 2\s(I)'
_cod_data_source_file ja9b12319_si_003.cif
_cod_data_source_block erm_cx1552
_cod_database_code 4133986
_shelx_shelxl_version_number 2018/3
_shelx_space_group_comment
;
The symmetry employed for this shelxl refinement is uniquely defined
by the following loop, which should always be used as a source of
symmetry information in preference to the above space-group names.
They are only intended as comments.
;
_shelx_estimated_absorpt_t_max 0.995
_shelx_estimated_absorpt_t_min 0.904
_olex2_refinement_description
;
1. Fixed Uiso
 At 1.2 times of:
  All C(H) groups, All C(H,H) groups, All N(H) groups
 At 1.5 times of:
  All C(H,H,H) groups, All O(H) groups
2.a Ternary CH refined with riding coordinates:
 N1(H1), C11(H11), C13(H13), C14(H14), C15(H15), C18(H18)
2.b Secondary CH2 refined with riding coordinates:
 C1(H1A,H1B), C2(H2A,H2B), C12(H12A,H12B), C16(H16A,H16B), C17(H17A,H17B),
 C19(H19A,H19B)
2.c Aromatic/amide H refined with riding coordinates:
 N2(H2), C5(H5), C6(H6), C7(H7), C8(H8)
2.d Idealised Me refined as rotating group:
 C21(H21A,H21B,H21C), C22(H22A,H22B,H22C)
2.e Idealised tetrahedral OH refined as rotating group:
 O3(H3), O4(H4)
;
_olex2_submission_special_instructions 'No special instructions were received'

loop_
_space_group_symop_operation_xyz
'x, y, z'
'-x+1/2, -y, z+1/2'
'-x, y+1/2, -z+1/2'
'x+1/2, -y+1/2, -z'

loop_
_atom_site_label
_atom_site_type_symbol
_atom_site_fract_x
_atom_site_fract_y
_atom_site_fract_z
_atom_site_U_iso_or_equiv
_atom_site_adp_type
_atom_site_occupancy
_atom_site_site_symmetry_order
_atom_site_calc_flag
_atom_site_refinement_flags_posn
Cl1 Cl 0.65288(9) 0.58070(5) 0.11899(5) 0.01914(18) Uani 1 1 d .
O1 O 0.5419(3) 0.52768(16) 0.45289(15) 0.0259(6) Uani 1 1 d .
O2 O 0.7796(3) 0.55076(15) 0.40677(14) 0.0231(6) Uani 1 1 d .
O3 O 0.4383(3) 0.52100(15) 0.26521(15) 0.0223(6) Uani 1 1 d .
H3 H 0.501597 0.537285 0.228739 0.033 Uiso 1 1 calc GR
O4 O 0.2405(3) 0.63141(18) 0.35517(17) 0.0350(7) Uani 1 1 d .
H4 H 0.307281 0.593396 0.344343 0.053 Uiso 1 1 calc GR
N1 N 0.6648(3) 0.16246(16) 0.42063(16) 0.0150(5) Uani 1 1 d .
H1 H 0.553234 0.157089 0.411968 0.018 Uiso 1 1 calc R
N2 N 0.6271(3) 0.25712(19) 0.63922(16) 0.0188(6) Uani 1 1 d .
H2 H 0.636830 0.315313 0.639687 0.023 Uiso 1 1 calc R
C1 C 0.7236(4) 0.0738(2) 0.4506(2) 0.0186(7) Uani 1 1 d .
H1A H 0.831739 0.079393 0.465680 0.022 Uiso 1 1 calc R
H1B H 0.714901 0.029745 0.404277 0.022 Uiso 1 1 calc R
C2 C 0.6343(4) 0.0411(2) 0.5279(2) 0.0210(7) Uani 1 1 d .
H2A H 0.533015 0.020590 0.509938 0.025 Uiso 1 1 calc R
H2B H 0.687674 -0.009527 0.554466 0.025 Uiso 1 1 calc R
C3 C 0.6187(4) 0.1155(2) 0.5906(2) 0.0187(7) Uani 1 1 d .
C4 C 0.5819(4) 0.1140(2) 0.6796(2) 0.0181(7) Uani 1 1 d .
C5 C 0.5425(4) 0.0473(2) 0.7374(2) 0.0234(8) Uani 1 1 d .
H5 H 0.534181 -0.012777 0.719622 0.028 Uiso 1 1 calc R
C6 C 0.5158(4) 0.0707(3) 0.8210(2) 0.0289(9) Uani 1 1 d .
H6 H 0.488603 0.026183 0.860749 0.035 Uiso 1 1 calc R
C7 C 0.5286(4) 0.1597(3) 0.8476(2) 0.0285(9) Uani 1 1 d .
H7 H 0.511102 0.173833 0.905412 0.034 Uiso 1 1 calc R
C8 C 0.5658(4) 0.2268(2) 0.7921(2) 0.0231(8) Uani 1 1 d .
H8 H 0.573472 0.286747 0.810552 0.028 Uiso 1 1 calc R
C9 C 0.5917(4) 0.2037(2) 0.7084(2) 0.0198(7) Uani 1 1 d .
C10 C 0.6444(4) 0.2022(2) 0.56959(19) 0.0170(7) Uani 1 1 d .
C11 C 0.6929(4) 0.2354(2) 0.48494(19) 0.0145(6) Uani 1 1 d .
H11 H 0.804298 0.246069 0.487348 0.017 Uiso 1 1 calc R
C12 C 0.6184(4) 0.3208(2) 0.4541(2) 0.0155(7) Uani 1 1 d .
H12A H 0.628925 0.367814 0.497484 0.019 Uiso 1 1 calc R
H12B H 0.509351 0.310468 0.444092 0.019 Uiso 1 1 calc R
C13 C 0.6952(4) 0.35040(19) 0.3712(2) 0.0163(7) Uani 1 1 d .
H13 H 0.805464 0.357173 0.383368 0.020 Uiso 1 1 calc R
C14 C 0.6385(4) 0.4404(2) 0.3364(2) 0.0166(7) Uani 1 1 d .
H14 H 0.709689 0.459087 0.290567 0.020 Uiso 1 1 calc R
C15 C 0.4804(4) 0.4356(2) 0.2976(2) 0.0183(7) Uani 1 1 d .
H15 H 0.407573 0.419376 0.343475 0.022 Uiso 1 1 calc R
C16 C 0.4733(4) 0.3639(2) 0.2298(2) 0.0198(7) Uani 1 1 d .
H16A H 0.542835 0.379263 0.182916 0.024 Uiso 1 1 calc R
H16B H 0.369552 0.360661 0.206471 0.024 Uiso 1 1 calc R
C17 C 0.5174(4) 0.2733(2) 0.2667(2) 0.0180(7) Uani 1 1 d .
H17A H 0.512368 0.227398 0.221899 0.022 Uiso 1 1 calc R
H17B H 0.445376 0.256633 0.312013 0.022 Uiso 1 1 calc R
C18 C 0.6792(4) 0.2772(2) 0.3034(2) 0.0158(6) Uani 1 1 d .
H18 H 0.747535 0.294030 0.255565 0.019 Uiso 1 1 calc R
C19 C 0.7359(4) 0.1877(2) 0.3371(2) 0.0177(7) Uani 1 1 d .
H19A H 0.713407 0.140849 0.294859 0.021 Uiso 1 1 calc R
H19B H 0.846914 0.190495 0.344112 0.021 Uiso 1 1 calc R
C20 C 0.6439(4) 0.5105(2) 0.4044(2) 0.0185(7) Uani 1 1 d .
C21 C 0.7968(5) 0.6166(2) 0.4724(2) 0.0304(9) Uani 1 1 d .
H21A H 0.720832 0.663312 0.464912 0.046 Uiso 1 1 calc GR
H21B H 0.898049 0.642660 0.469157 0.046 Uiso 1 1 calc GR
H21C H 0.783065 0.588477 0.527895 0.046 Uiso 1 1 calc GR
C22 C 0.2876(6) 0.6843(3) 0.4246(3) 0.0394(11) Uani 1 1 d .
H22A H 0.210908 0.729679 0.436273 0.059 Uiso 1 1 calc GR
H22B H 0.383696 0.713298 0.410810 0.059 Uiso 1 1 calc GR
H22C H 0.300758 0.646634 0.474627 0.059 Uiso 1 1 calc GR

loop_
_atom_site_aniso_label
_atom_site_aniso_U_11
_atom_site_aniso_U_22
_atom_site_aniso_U_33
_atom_site_aniso_U_23
_atom_site_aniso_U_13
_atom_site_aniso_U_12
Cl1 0.0163(4) 0.0207(4) 0.0203(4) 0.0013(3) -0.0002(3) 0.0008(3)
O1 0.0256(14) 0.0265(13) 0.0257(13) -0.0030(11) 0.0057(11) 0.0036(11)
O2 0.0243(14) 0.0221(12) 0.0229(12) -0.0027(10) -0.0002(10) -0.0044(10)
O3 0.0215(14) 0.0241(12) 0.0213(13) 0.0105(10) 0.0036(10) 0.0058(11)
O4 0.0422(18) 0.0315(15) 0.0313(15) -0.0016(12) 0.0029(13) 0.0027(13)
N1 0.0115(13) 0.0170(13) 0.0165(13) -0.0001(11) -0.0001(11) 0.0014(11)
N2 0.0172(15) 0.0232(14) 0.0161(14) 0.0015(11) -0.0009(11) 0.0025(11)
C1 0.0175(17) 0.0174(15) 0.0208(16) -0.0003(14) -0.0021(13) 0.0034(14)
C2 0.0227(19) 0.0179(16) 0.0224(17) 0.0035(13) -0.0048(14) 0.0000(14)
C3 0.0134(16) 0.0236(17) 0.0192(16) 0.0044(14) -0.0022(13) 0.0001(13)
C4 0.0091(15) 0.0249(17) 0.0203(17) 0.0039(14) -0.0020(13) 0.0005(13)
C5 0.0169(18) 0.0296(18) 0.0237(18) 0.0101(15) -0.0028(14) 0.0012(15)
C6 0.0177(18) 0.043(2) 0.0257(18) 0.0169(18) -0.0001(15) 0.0031(17)
C7 0.0182(18) 0.048(2) 0.0190(18) 0.0089(17) -0.0001(14) 0.0089(17)
C8 0.0158(17) 0.0329(19) 0.0207(17) 0.0011(15) 0.0004(14) 0.0049(15)
C9 0.0111(16) 0.0281(18) 0.0201(17) 0.0059(15) -0.0015(13) 0.0033(13)
C10 0.0128(16) 0.0236(16) 0.0146(15) 0.0005(13) -0.0024(13) 0.0028(14)
C11 0.0109(15) 0.0188(15) 0.0138(15) -0.0011(12) -0.0017(12) 0.0005(12)
C12 0.0130(16) 0.0186(15) 0.0150(16) 0.0018(13) 0.0004(13) 0.0009(12)
C13 0.0103(14) 0.0189(15) 0.0196(17) -0.0002(13) 0.0016(13) 0.0006(12)
C14 0.0147(16) 0.0186(15) 0.0166(15) 0.0019(12) 0.0037(13) -0.0011(13)
C15 0.0140(16) 0.0200(16) 0.0210(17) 0.0048(13) -0.0002(13) 0.0008(13)
C16 0.0136(16) 0.0278(18) 0.0180(17) 0.0077(14) -0.0020(13) -0.0011(14)
C17 0.0156(17) 0.0209(16) 0.0176(16) 0.0003(13) -0.0027(13) -0.0003(13)
C18 0.0130(16) 0.0201(15) 0.0144(15) -0.0006(13) 0.0014(12) -0.0012(13)
C19 0.0137(16) 0.0222(16) 0.0171(16) -0.0013(13) 0.0030(13) 0.0009(13)
C20 0.0184(17) 0.0182(16) 0.0187(16) 0.0040(13) -0.0016(14) 0.0013(14)
C21 0.038(2) 0.0222(17) 0.032(2) -0.0050(16) -0.0060(17) -0.0008(17)
C22 0.046(3) 0.035(2) 0.037(2) -0.0069(19) -0.001(2) 0.004(2)

loop_
_atom_type_symbol
_atom_type_description
_atom_type_scat_dispersion_real
_atom_type_scat_dispersion_imag
_atom_type_scat_source
C C 0.0033 0.0016 'International Tables Vol C Tables 4.2.6.8 and 6.1.1.4'
H H 0.0000 0.0000 'International Tables Vol C Tables 4.2.6.8 and 6.1.1.4'
Cl Cl 0.1484 0.1585 'International Tables Vol C Tables 4.2.6.8 and 6.1.1.4'
N N 0.0061 0.0033 'International Tables Vol C Tables 4.2.6.8 and 6.1.1.4'
O O 0.0106 0.0060 'International Tables Vol C Tables 4.2.6.8 and 6.1.1.4'

loop_
_geom_angle_atom_site_label_1
_geom_angle_atom_site_label_2
_geom_angle_atom_site_label_3
_geom_angle
C20 O2 C21 115.0(3)
C1 N1 C11 112.0(2)
C1 N1 C19 110.6(2)
C19 N1 C11 109.6(2)
C10 N2 C9 107.7(3)
N1 C1 C2 110.8(3)
C3 C2 C1 109.5(3)
C4 C3 C2 130.7(3)
C10 C3 C2 122.5(3)
C10 C3 C4 106.8(3)
C5 C4 C3 134.6(3)
C5 C4 C9 119.1(3)
C9 C4 C3 106.4(3)
C6 C5 C4 118.7(3)
C5 C6 C7 120.8(3)
C8 C7 C6 121.8(3)
C7 C8 C9 117.6(3)
N2 C9 C4 108.1(3)
C8 C9 N2 129.9(3)
C8 C9 C4 122.1(3)
N2 C10 C11 123.0(3)
C3 C10 N2 111.1(3)
C3 C10 C11 125.9(3)
N1 C11 C12 109.0(2)
C10 C11 N1 108.1(2)
C10 C11 C12 116.4(3)
C11 C12 C13 109.0(3)
C12 C13 C14 114.3(3)
C12 C13 C18 110.0(2)
C18 C13 C14 110.5(2)
C15 C14 C13 113.5(3)
C20 C14 C13 110.5(2)
C20 C14 C15 110.4(3)
O3 C15 C14 109.8(3)
O3 C15 C16 112.0(3)
C16 C15 C14 110.7(3)
C15 C16 C17 110.6(3)
C16 C17 C18 110.2(3)
C13 C18 C17 111.8(3)
C19 C18 C13 110.9(3)
C19 C18 C17 113.6(3)
N1 C19 C18 112.8(3)
O1 C20 O2 123.5(3)
O1 C20 C14 125.2(3)
O2 C20 C14 111.3(3)

loop_
_geom_bond_atom_site_label_1
_geom_bond_atom_site_label_2
_geom_bond_distance
O1 C20 1.212(4)
O2 C20 1.345(4)
O2 C21 1.442(4)
O3 C15 1.432(4)
O4 C22 1.418(5)
N1 C1 1.509(4)
N1 C11 1.516(4)
N1 C19 1.510(4)
N2 C9 1.392(4)
N2 C10 1.384(4)
C1 C2 1.535(4)
C2 C3 1.500(5)
C3 C4 1.444(5)
C3 C10 1.366(5)
C4 C5 1.400(5)
C4 C9 1.427(5)
C5 C6 1.387(5)
C6 C7 1.408(6)
C7 C8 1.377(5)
C8 C9 1.387(5)
C10 C11 1.490(4)
C11 C12 1.524(4)
C12 C13 1.541(4)
C13 C14 1.545(4)
C13 C18 1.543(4)
C14 C15 1.530(4)
C14 C20 1.507(4)
C15 C16 1.522(5)
C16 C17 1.534(4)
C17 C18 1.546(4)
C18 C19 1.533(4)

loop_
_geom_hbond_atom_site_label_D
_geom_hbond_atom_site_label_H
_geom_hbond_atom_site_label_A
_geom_hbond_distance_DH
_geom_hbond_distance_HA
_geom_hbond_distance_DA
_geom_hbond_angle_DHA
_geom_hbond_publ_flag
O4 H4 O3 0.84 2.02 2.801(4) 153.6 yes
